data_2005550
loop_
_publ_author_name
'Mrvos-Sermek, D.'
'Popovic, Z.'
'Matkovic-Calogovic, D.'

_publ_contact_author
;
      Dr Draginja Mrvo\<s-Sermek
      Laboratory of General and Inorganic Chemistry
      Faculty of Science, University of Zagreb
      P.O.B. 153
      Ul. kralja Zvonimira 8
      10000 Zagreb, Croatia
;
_publ_section_title
;
 Hydrogen Bonding in the 2,2'-Bipyridinium Salt of
 1,2,4,5-Benzenetetracarboxylic Acid (Pyromellitic Acid)
;
_journal_issue 10
_journal_name_full 'Acta Crystallographica Section C'
_journal_page_first 2538
_journal_page_last 2541
_journal_paper_doi 10.1107/S0108270196003940
_journal_volume 52
_journal_year 1996
_chemical_formula_iupac 'C10 H9 N2 + , 1/2C10 H4 O8 2- , 1/2C10 H6 O8'
_chemical_formula_moiety 'C20 H14 N2 O8'
_chemical_formula_structural '(C10 H8 N2 H) 1/2(C6 H2 (COO)4 H2) 1/2(C6 H2 (COO)4 H4)'
_chemical_formula_sum 'C20 H14 N2 O8'
_chemical_formula_weight 410.33
_chemical_name_systematic
;
2,2'-Bipyridinium salt of benzene-1,2,4,5-tetracarboxylic acid
;
_space_group_IT_number 2
_symmetry_cell_setting triclinic
_symmetry_space_group_name_Hall '-P 1'
_symmetry_space_group_name_H-M 'P -1'
_cell_angle_alpha 69.09(4)
_cell_angle_beta 87.72(3)
_cell_angle_gamma 84.06(6)
_cell_formula_units_Z 2
_cell_length_a 7.912(4)
_cell_length_b 10.307(5)
_cell_length_c 11.533(9)
_cell_measurement_reflns_used 26
_cell_measurement_temperature 293(2)
_cell_measurement_theta_max 16.83
_cell_measurement_theta_min 8.60
_cell_volume 873.8(10)
_computing_cell_refinement DIF4
_computing_data_collection 'DIF4 (Stoe & Cie, 1992a)'
_computing_data_reduction 'REDU4 (Stoe & Cie, 1992b)'
_computing_molecular_graphics 'ORTEP92 (Vickovi\'c, 1994), PLUTON (Spek, 1993)'
_computing_publication_material SHELXL93
_computing_structure_refinement 'SHELXL93 (Sheldrick, 1993)'
_computing_structure_solution 'SHELXS86 (Sheldrick, 1985)'
_diffrn_ambient_temperature 293(2)
_diffrn_measurement_device 'Philips PW1100 updated by Stoe'
_diffrn_measurement_method \w/\q
_diffrn_radiation_monochromator graphite
_diffrn_radiation_source 'x-ray tube'
_diffrn_radiation_type MoK\a
_diffrn_radiation_wavelength 0.71073
_diffrn_reflns_av_R_equivalents 0.0253
_diffrn_reflns_av_sigmaI/netI 0.0471
_diffrn_reflns_limit_h_max 11
_diffrn_reflns_limit_h_min -11
_diffrn_reflns_limit_k_max 14
_diffrn_reflns_limit_k_min -13
_diffrn_reflns_limit_l_max 16
_diffrn_reflns_limit_l_min 0
_diffrn_reflns_number 8255
_diffrn_reflns_theta_max 30.09
_diffrn_reflns_theta_min 2.12
_diffrn_standards_decay_% 5
_diffrn_standards_interval_time 100
_diffrn_standards_number 3
_exptl_absorpt_coefficient_mu 0.123
_exptl_absorpt_correction_type none
_exptl_crystal_colour Transparent
_exptl_crystal_density_diffrn 1.559
_exptl_crystal_density_meas ?
_exptl_crystal_description Prism
_exptl_crystal_F_000 424
_exptl_crystal_size_max 0.55
_exptl_crystal_size_mid 0.30
_exptl_crystal_size_min 0.20
_refine_diff_density_max 0.360
_refine_diff_density_min -0.188
_refine_ls_extinction_method none
_refine_ls_goodness_of_fit_all 1.008
_refine_ls_goodness_of_fit_obs 1.140
_refine_ls_hydrogen_treatment refall
_refine_ls_matrix_type full
_refine_ls_number_parameters 327
_refine_ls_number_reflns 5134
_refine_ls_number_restraints 0
_refine_ls_restrained_S_all 1.035
_refine_ls_restrained_S_obs 1.140
_refine_ls_R_factor_all 0.0993
_refine_ls_R_factor_obs 0.0434
_refine_ls_shift/esd_max 0.124
_refine_ls_shift/esd_mean 0.008
_refine_ls_structure_factor_coef Fsqd
_refine_ls_weighting_details 'w = 1/[\s^2^(Fo^2^)+(0.0680P)^2^+0.0338P] where P=(Fo^2^+2Fc^2^)/3'
_refine_ls_weighting_scheme calc
_refine_ls_wR_factor_all 0.1250
_refine_ls_wR_factor_obs 0.1032
_reflns_number_observed 3010
_reflns_number_total 5135
_reflns_observed_criterion >2sigma(I)
_cod_data_source_file sk1020.cif
_cod_data_source_block BPYPMA
_cod_depositor_comments
;
The following automatic conversions were performed:
'_symmetry_cell_setting' value 'Triclinic' changed to 'triclinic'
according to '/home/saulius/struct/CIF-dictionaries/cif_core.dic'
dictionary named 'cif_core.dic' version 2.4.1 from 2010-06-29.

Automatic conversion script
Id: cif_fix_enum 1527 2010-12-29 10:47:43Z saulius 

The following automatic conversions were performed:

'_symmetry_cell_setting' value 'Triclinic' changed to 'triclinic'
according to /home/saulius/struct/CIF-dictionaries/cif_core.dic
dictionary named 'cif_core.dic' version 2.4.1 from 2010-06-29.

Automatic conversion script
Id: cif_fix_values 1715 2011-07-08 13:25:40Z adriana 

The following automatic conversions were performed:

'_exptl_crystal_density_meas' value 'none' was changed to '?' - the
value is perceived as not measured.

Automatic conversion script
Id: cif_fix_values 3008 2015-01-20 13:52:24Z robertas 

The following automatic conversions were performed:

'_refine_ls_weighting_scheme' value 'calc w =
1/[\s^2^(Fo^2^)+(0.0680P)^2^+0.0338P] where P=(Fo^2^+2Fc^2^)/3' was
changed to 'calc'. New tag '_refine_ls_weighting_details' was
created. The value of the new tag was set to 'w =
1/[\s^2^(Fo^2^)+(0.0680P)^2^+0.0338P] where P=(Fo^2^+2Fc^2^)/3'.

Automatic conversion script
Id: cif_fix_values 3143 2015-03-26 13:38:13Z robertas 
;
_cod_original_cell_volume 873.8(9)
_cod_database_code 2005550

loop_
_symmetry_equiv_pos_as_xyz
'x, y, z'
'-x, -y, -z'

loop_
_atom_site_aniso_label
_atom_site_aniso_U_11
_atom_site_aniso_U_22
_atom_site_aniso_U_33
_atom_site_aniso_U_12
_atom_site_aniso_U_13
_atom_site_aniso_U_23
C1 0.0297(7) 0.0174(5) 0.0256(7) -0.0021(5) 0.0124(6) -0.0042(5)
C2 0.0284(7) 0.0196(6) 0.0267(7) -0.0021(5) 0.0136(6) -0.0075(5)
C3 0.0308(7) 0.0172(6) 0.0314(7) 0.0007(5) 0.0138(6) -0.0040(5)
C4 0.0345(8) 0.0187(6) 0.0282(7) -0.0015(5) 0.0126(6) -0.0030(5)
C5 0.0344(8) 0.0189(6) 0.0291(7) 0.0013(5) 0.0166(6) -0.0052(5)
O1 0.0598(8) 0.0157(4) 0.0399(6) 0.0017(5) 0.0262(6) 0.0002(4)
O2 0.0584(8) 0.0299(5) 0.0353(6) 0.0035(5) 0.0271(6) -0.0006(4)
O3 0.0317(6) 0.0436(6) 0.0466(6) -0.0064(5) 0.0215(5) -0.0209(5)
O4 0.0525(7) 0.0470(7) 0.0508(7) -0.0070(6) 0.0237(6) -0.0310(6)
C6 0.0241(7) 0.0203(6) 0.0270(7) -0.0011(5) 0.0109(6) -0.0063(5)
C7 0.0259(7) 0.0160(5) 0.0283(7) -0.0011(5) 0.0084(6) -0.0039(5)
C8 0.0283(7) 0.0200(6) 0.0295(7) -0.0036(5) 0.0135(6) -0.0026(5)
C9 0.0287(7) 0.0275(7) 0.0306(7) 0.0011(6) 0.0117(6) -0.0084(6)
C10 0.0341(8) 0.0174(6) 0.0382(8) -0.0013(5) 0.0085(6) -0.0057(6)
O5 0.0467(7) 0.0343(6) 0.0579(7) -0.0075(5) 0.0371(6) -0.0140(5)
O6 0.0539(7) 0.0318(6) 0.0498(7) -0.0038(5) 0.0250(6) -0.0202(5)
O7 0.0696(9) 0.0189(5) 0.0490(7) -0.0029(5) 0.0259(6) -0.0004(5)
O8 0.0719(9) 0.0209(5) 0.0598(8) 0.0021(5) 0.0298(7) -0.0125(5)
C11 0.0411(9) 0.0291(7) 0.0320(8) -0.0036(6) 0.0063(7) -0.0104(6)
N1 0.0562(9) 0.0354(7) 0.0370(7) -0.0056(6) 0.0168(7) -0.0133(6)
C12 0.0713(14) 0.0486(10) 0.0399(10) -0.0123(9) 0.0239(10) -0.0154(8)
C13 0.0747(14) 0.0504(11) 0.0363(9) -0.0197(10) 0.0147(10) -0.0054(8)
C14 0.0673(13) 0.0325(8) 0.0416(9) -0.0090(9) -0.0004(9) -0.0018(7)
C15 0.0536(11) 0.0288(8) 0.0414(9) -0.0010(7) 0.0025(8) -0.0104(7)
C16 0.0362(8) 0.0265(7) 0.0311(7) 0.0000(6) 0.0039(6) -0.0120(6)
N2 0.0445(8) 0.0262(6) 0.0313(7) -0.0001(5) 0.0120(6) -0.0127(5)
C17 0.0522(10) 0.0252(7) 0.0348(8) -0.0024(7) 0.0105(7) -0.0098(6)
C18 0.0465(10) 0.0345(8) 0.0338(8) -0.0042(7) 0.0123(7) -0.0102(6)
C19 0.0478(10) 0.0385(8) 0.0402(9) 0.0012(7) 0.0168(8) -0.0171(7)
C20 0.0497(10) 0.0293(8) 0.0428(9) 0.0041(7) 0.0131(8) -0.0148(7)

loop_
_atom_site_label
_atom_site_occupancy
_atom_site_fract_x
_atom_site_fract_y
_atom_site_fract_z
_atom_site_U_iso_or_equiv
_atom_site_thermal_displace_type
_atom_site_calc_flag
_atom_site_type_symbol
C1 1 0.0276(2) 0.62280(12) 0.40103(12) 0.0255(3) Uani d C
C2 1 0.1299(2) 0.49917(13) 0.41489(12) 0.0255(3) Uani d C
C3 1 -0.1015(2) 0.62203(13) 0.48657(13) 0.0284(3) Uani d C
C4 1 0.0551(2) 0.75264(13) 0.29338(13) 0.0290(3) Uani d C
C5 1 0.2758(2) 0.48896(13) 0.32964(13) 0.0292(3) Uani d C
O1 1 -0.0287(2) 0.86506(10) 0.30435(11) 0.0424(3) Uani d O
O2 1 0.1459(2) 0.75279(11) 0.20732(10) 0.0455(3) Uani d O
O3 1 0.41073(14) 0.53972(11) 0.35046(11) 0.0397(3) Uani d O
O4 1 0.2677(2) 0.43037(12) 0.25633(11) 0.0469(3) Uani d O
C6 1 0.8823(2) 0.55003(13) 0.07401(12) 0.0248(3) Uani d C
C7 1 0.9622(2) 0.64554(12) -0.02758(13) 0.0248(3) Uani d C
C8 1 0.9239(2) 0.40887(13) 0.09747(13) 0.0279(3) Uani d C
C9 1 0.7521(2) 0.58270(14) 0.16282(13) 0.0301(3) Uani d C
C10 1 0.9376(2) 0.80409(13) -0.07402(14) 0.0314(3) Uani d C
O5 1 0.66599(15) 0.48694(11) 0.22418(11) 0.0477(3) Uani d O
O6 1 0.7345(2) 0.70153(11) 0.17194(11) 0.0443(3) Uani d O
O7 1 1.0042(2) 0.86988(10) -0.17144(11) 0.0499(3) Uani d O
O8 1 0.8470(2) 0.86584(11) -0.01146(13) 0.0527(4) Uani d O
C11 1 0.4017(2) -0.0148(2) 0.34354(14) 0.0343(3) Uani d C
N1 1 0.3085(2) 0.05731(14) 0.40365(13) 0.0431(4) Uani d N
C12 1 0.2344(3) -0.0162(2) 0.5088(2) 0.0535(5) Uani d C
C13 1 0.2501(3) -0.1596(2) 0.5568(2) 0.0559(5) Uani d C
C14 1 0.3468(3) -0.2318(2) 0.4951(2) 0.0499(5) Uani d C
C15 1 0.4251(2) -0.1589(2) 0.3858(2) 0.0422(4) Uani d C
C16 1 0.4782(2) 0.07304(14) 0.22683(14) 0.0311(3) Uani d C
N2 1 0.4422(2) 0.21122(12) 0.19672(12) 0.0339(3) Uani d N
C17 1 0.5000(2) 0.3058(2) 0.09424(15) 0.0381(4) Uani d C
C18 1 0.6020(2) 0.2631(2) 0.0134(2) 0.0391(4) Uani d C
C19 1 0.6441(2) 0.1220(2) 0.0411(2) 0.0422(4) Uani d C
C20 1 0.5822(2) 0.0269(2) 0.1473(2) 0.0410(4) Uani d C
H3 1 -0.1755(19) 0.7080(16) 0.4772(14) 0.028(4) Uiso d H
H1O 1 -0.0089(26) 0.9493(22) 0.2441(19) 0.061(6) Uiso d H
H3O 1 0.5079(28) 0.5258(21) 0.2976(20) 0.064(6) Uiso d H
H8 1 0.8694(19) 0.3450(16) 0.1668(14) 0.027(4) Uiso d H
H8O 1 0.8112(29) 0.7900(24) 0.0742(22) 0.070(7) Uiso d H
H12 1 0.1569(27) 0.0409(21) 0.5462(20) 0.060(6) Uiso d H
H13 1 0.1958(26) -0.2076(21) 0.6361(20) 0.062(6) Uiso d H
H14 1 0.3563(25) -0.3344(21) 0.5241(18) 0.056(6) Uiso d H
H15 1 0.4893(25) -0.2054(21) 0.3402(19) 0.052(5) Uiso d H
H17 1 0.4598(24) 0.4003(20) 0.0856(17) 0.053(6) Uiso d H
H18 1 0.6431(25) 0.3326(21) -0.0594(19) 0.055(6) Uiso d H
H19 1 0.7163(24) 0.0878(19) -0.0169(17) 0.047(5) Uiso d H
H20 1 0.6014(23) -0.0717(20) 0.1665(17) 0.051(5) Uiso d H
HN2 1 0.3749(25) 0.2426(20) 0.2496(18) 0.056(6) Uiso d H

loop_
_atom_type_symbol
_atom_type_description
_atom_type_scat_dispersion_real
_atom_type_scat_dispersion_imag
_atom_type_scat_source
C C 0.0033 0.0016 'International Tables Vol C Tables 4.2.6.8 and 6.1.1.4'
O O 0.0106 0.0060 'International Tables Vol C Tables 4.2.6.8 and 6.1.1.4'
N N 0.0061 0.0033 'International Tables Vol C Tables 4.2.6.8 and 6.1.1.4'
H H 0.0000 0.0000 'International Tables Vol C Tables 4.2.6.8 and 6.1.1.4'

loop_
_geom_angle_atom_site_label_1
_geom_angle_atom_site_label_2
_geom_angle_atom_site_label_3
_geom_angle_site_symmetry_1
_geom_angle_site_symmetry_3
_geom_angle
_geom_angle_publ_flag
C3 C1 C2 . . 119.21(12) yes
C3 C1 C4 . . 120.85(12) yes
C2 C1 C4 . . 119.92(11) yes
C3 C2 C1 2_566 . 119.76(11) yes
C3 C2 C5 2_566 . 116.57(12) yes
C1 C2 C5 . . 123.64(12) yes
C2 C3 C1 2_566 . 121.02(12) yes
C2 C3 H3 2_566 . 119.0(9) no
C1 C3 H3 . . 120.0(9) no
O2 C4 O1 . . 124.39(13) yes
O2 C4 C1 . . 122.75(13) yes
O1 C4 C1 . . 112.86(12) yes
O4 C5 O3 . . 125.04(13) yes
O4 C5 C2 . . 121.71(15) yes
O3 C5 C2 . . 113.06(13) yes
C4 O1 H1O . . 116.6(13) no
C5 O3 H3O . . 111.8(12) no
C8 C6 C7 . . 117.64(11) yes
C8 C6 C9 . . 114.71(12) yes
C7 C6 C9 . . 127.65(12) yes
C8 C7 C6 2_765 . 117.51(12) yes
C8 C7 C10 2_765 . 114.35(12) yes
C6 C7 C10 . . 128.13(12) yes
C6 C8 C7 . 2_765 124.85(12) yes
C6 C8 H8 . . 117.0(9) no
C7 C8 H8 2_765 . 118.2(9) no
O5 C9 O6 . . 122.78(13) yes
O5 C9 C6 . . 116.52(13) yes
O6 C9 C6 . . 120.70(13) yes
O7 C10 O8 . . 121.20(14) yes
O7 C10 C7 . . 118.91(13) yes
O8 C10 C7 . . 119.89(13) yes
C9 O6 H8O . . 108.2(10) no
C10 O8 H8O . . 109.0(12) no
N1 C11 C15 . . 123.56(15) yes
N1 C11 C16 . . 114.07(14) yes
C15 C11 C16 . . 122.37(14) yes
C12 N1 C11 . . 116.9(2) yes
N1 C12 C13 . . 123.2(2) yes
N1 C12 H12 . . 114.4(12) no
C13 C12 H12 . . 122.1(12) no
C14 C13 C12 . . 119.3(2) yes
C14 C13 H13 . . 121.4(13) no
C12 C13 H13 . . 119.3(13) no
C13 C14 C15 . . 119.0(2) yes
C13 C14 H14 . . 121.7(12) no
C15 C14 H14 . . 119.2(12) no
C14 C15 C11 . . 118.0(2) yes
C14 C15 H15 . . 121.0(12) no
C11 C15 H15 . . 120.9(12) no
N2 C16 C20 . . 117.82(14) yes
N2 C16 C11 . . 115.69(13) yes
C20 C16 C11 . . 126.49(14) yes
C17 N2 C16 . . 123.64(13) yes
C17 N2 HN2 . . 118.0(12) no
C16 N2 HN2 . . 118.3(12) no
N2 C17 C18 . . 119.83(15) yes
N2 C17 H17 . . 113.0(11) no
C18 C17 H17 . . 127.1(11) no
C17 C18 C19 . . 118.65(15) yes
C17 C18 H18 . . 118.7(12) no
C19 C18 H18 . . 122.6(12) no
C20 C19 C18 . . 120.21(14) yes
C20 C19 H19 . . 119.3(11) no
C18 C19 H19 . . 120.5(11) no
C19 C20 C16 . . 119.84(15) yes
C19 C20 H20 . . 122.6(11) no
C16 C20 H20 . . 117.4(11) no

loop_
_geom_bond_atom_site_label_1
_geom_bond_atom_site_label_2
_geom_bond_site_symmetry_2
_geom_bond_distance
_geom_bond_publ_flag
C1 C3 . 1.390(2) yes
C1 C2 . 1.399(2) yes
C1 C4 . 1.494(2) yes
C2 C3 2_566 1.388(2) yes
C2 C5 . 1.506(2) yes
C3 C2 2_566 1.388(2) no
C3 H3 . 0.98(2) no
C4 O2 . 1.201(2) yes
C4 O1 . 1.318(2) yes
C5 O4 . 1.208(2) yes
C5 O3 . 1.302(2) yes
O1 H1O . 0.92(2) no
O3 H3O . 0.99(2) no
C6 C8 . 1.388(2) yes
C6 C7 . 1.410(2) yes
C6 C9 . 1.521(2) yes
C7 C8 2_765 1.391(2) yes
C7 C10 . 1.521(2) yes
C8 C7 2_765 1.391(2) no
C8 H8 . 0.96(2) no
C9 O5 . 1.241(2) yes
C9 O6 . 1.259(2) yes
C10 O7 . 1.218(2) yes
C10 O8 . 1.277(2) yes
O6 H8O . 1.34(2) no
O8 H8O . 1.07(2) no
C11 N1 . 1.339(2) yes
C11 C15 . 1.382(2) yes
C11 C16 . 1.475(2) yes
N1 C12 . 1.329(2) yes
C12 C13 . 1.374(3) yes
C12 H12 . 1.00(2) no
C13 C14 . 1.365(3) yes
C13 H13 . 0.98(2) no
C14 C15 . 1.377(3) yes
C14 H14 . 0.98(2) no
C15 H15 . 0.93(2) no
C16 N2 . 1.342(2) yes
C16 C20 . 1.384(2) yes
N2 C17 . 1.335(2) yes
N2 HN2 . 0.92(2) no
C17 C18 . 1.369(2) yes
C17 H17 . 0.96(2) no
C18 C19 . 1.380(2) yes
C18 H18 . 0.96(2) no
C19 C20 . 1.377(2) yes
C19 H19 . 1.00(2) no
C20 H20 . 0.96(2) no

loop_
_geom_torsion_atom_site_label_1
_geom_torsion_atom_site_label_2
_geom_torsion_atom_site_label_3
_geom_torsion_atom_site_label_4
_geom_torsion_site_symmetry_1
_geom_torsion_site_symmetry_4
_geom_torsion
_geom_torsion_publ_flag
C3 C1 C2 C3 . 2_566 -0.1(3) no
C4 C1 C2 C3 . 2_566 -178.53(14) no
C3 C1 C2 C5 . . -178.45(15) no
C4 C1 C2 C5 . . 3.1(2) no
C2 C1 C3 C2 . 2_566 0.1(3) no
C4 C1 C3 C2 . 2_566 178.51(14) no
C3 C1 C4 O2 . . -167.7(2) no
C2 C1 C4 O2 . . 10.7(2) no
C3 C1 C4 O1 . . 13.0(2) no
C2 C1 C4 O1 . . -168.54(14) no
C3 C2 C5 O4 2_566 . 73.6(2) no
C1 C2 C5 O4 . . -108.0(2) no
C3 C2 C5 O3 2_566 . -101.7(2) no
C1 C2 C5 O3 . . 76.7(2) no
C8 C6 C7 C8 . 2_765 0.5(2) no
C9 C6 C7 C8 . 2_765 -178.99(15) no
C8 C6 C7 C10 . . 179.06(15) no
C9 C6 C7 C10 . . -0.4(3) no
C7 C6 C8 C7 . 2_765 -0.5(3) no
C9 C6 C8 C7 . 2_765 179.01(15) no
C8 C6 C9 O5 . . -17.8(2) no
C7 C6 C9 O5 . . 161.6(2) no
C8 C6 C9 O6 . . 162.26(15) no
C7 C6 C9 O6 . . -18.2(3) no
C8 C7 C10 O7 2_765 . 6.3(2) no
C6 C7 C10 O7 . . -172.3(2) no
C8 C7 C10 O8 2_765 . -174.2(2) no
C6 C7 C10 O8 . . 7.2(3) no
C15 C11 N1 C12 . . -0.6(3) no
C16 C11 N1 C12 . . 179.2(2) no
C11 N1 C12 C13 . . 0.2(3) no
N1 C12 C13 C14 . . 0.4(4) no
C12 C13 C14 C15 . . -0.5(3) no
C13 C14 C15 C11 . . 0.0(3) no
N1 C11 C15 C14 . . 0.6(3) no
C16 C11 C15 C14 . . -179.3(2) no
N1 C11 C16 N2 . . -0.9(2) no
C15 C11 C16 N2 . . 179.0(2) no
N1 C11 C16 C20 . . 178.9(2) no
C15 C11 C16 C20 . . -1.3(3) no
C20 C16 N2 C17 . . 0.6(3) no
C11 C16 N2 C17 . . -179.7(2) no
C16 N2 C17 C18 . . -0.1(3) no
N2 C17 C18 C19 . . -0.6(3) no
C17 C18 C19 C20 . . 0.8(3) no
C18 C19 C20 C16 . . -0.3(3) no
N2 C16 C20 C19 . . -0.4(3) no
C11 C16 C20 C19 . . 179.9(2) no
